data_7017532
loop_
_publ_author_name
'Hosler, Erik R.'
'Herbst, Robert W.'
'Maroney, Michael J.'
'Chohan, Balwant S.'

_publ_section_title
;
 Exhaustive oxidation of a nickel dithiolate complex: some mechanistic
 insights en route to sulfate formation.
;
_journal_issue 3
_journal_name_full 'Dalton transactions (Cambridge, England : 2003)'
_journal_page_first 804
_journal_page_last 816
_journal_paper_doi 10.1039/c1dt11032b
_journal_volume 41
_journal_year 2012
_chemical_formula_sum 'C9 H20 N2 Ni O2 S2'
_chemical_formula_weight 311.10
_chemical_name_systematic
;
?
;
_space_group_IT_number 148
_symmetry_space_group_name_Hall '-R 3'
_symmetry_space_group_name_H-M 'R -3 :H'
_atom_sites_solution_hydrogens geom
_atom_sites_solution_primary direct
_atom_sites_solution_secondary difmap
_audit_creation_method SHELXL-97
_cell_angle_alpha 90.000(5)
_cell_angle_beta 90.000(5)
_cell_angle_gamma 120.000(5)
_cell_formula_units_Z 18
_cell_length_a 24.571(5)
_cell_length_b 24.571(5)
_cell_length_c 10.920(5)
_cell_measurement_temperature 293(2)
_cell_volume 5710(3)
_computing_structure_refinement 'SHELXL-97 (Sheldrick, 1997)'
_diffrn_ambient_temperature 293(2)
_diffrn_measured_fraction_theta_full 0.998
_diffrn_measured_fraction_theta_max 0.998
_diffrn_radiation_monochromator graphite
_diffrn_radiation_source 'fine-focus sealed tube'
_diffrn_radiation_type MoK\a
_diffrn_radiation_wavelength 0.71069
_diffrn_reflns_av_R_equivalents 0.0227
_diffrn_reflns_av_sigmaI/netI 0.0378
_diffrn_reflns_limit_h_max 31
_diffrn_reflns_limit_h_min -31
_diffrn_reflns_limit_k_max 27
_diffrn_reflns_limit_k_min -27
_diffrn_reflns_limit_l_max 14
_diffrn_reflns_limit_l_min -13
_diffrn_reflns_number 5451
_diffrn_reflns_theta_full 27.47
_diffrn_reflns_theta_max 27.47
_diffrn_reflns_theta_min 3.85
_exptl_absorpt_coefficient_mu 1.846
_exptl_crystal_density_diffrn 1.629
_exptl_crystal_density_method 'not measured'
_exptl_crystal_F_000 2952
_refine_diff_density_max 1.270
_refine_diff_density_min -0.397
_refine_diff_density_rms 0.066
_refine_ls_extinction_method none
_refine_ls_goodness_of_fit_ref 0.808
_refine_ls_hydrogen_treatment mixed
_refine_ls_matrix_type full
_refine_ls_number_parameters 225
_refine_ls_number_reflns 2893
_refine_ls_number_restraints 0
_refine_ls_restrained_S_all 0.808
_refine_ls_R_factor_all 0.0468
_refine_ls_R_factor_gt 0.0293
_refine_ls_shift/su_max 0.010
_refine_ls_shift/su_mean 0.002
_refine_ls_structure_factor_coef Fsqd
_refine_ls_weighting_details 'calc w=1/[\s^2^(Fo^2^)+(0.0487P)^2^+19.0367P] where P=(Fo^2^+2Fc^2^)/3'
_refine_ls_weighting_scheme calc
_refine_ls_wR_factor_gt 0.0693
_refine_ls_wR_factor_ref 0.0798
_reflns_number_gt 2269
_reflns_number_total 2893
_reflns_threshold_expression >2sigma(I)
_cod_data_source_file c1dt11032b.txt
_cod_data_source_block shelxl
_cod_database_code 7017532

loop_
_symmetry_equiv_pos_as_xyz
'x, y, z'
'-y, x-y, z'
'-x+y, -x, z'
'x+2/3, y+1/3, z+1/3'
'-y+2/3, x-y+1/3, z+1/3'
'-x+y+2/3, -x+1/3, z+1/3'
'x+1/3, y+2/3, z+2/3'
'-y+1/3, x-y+2/3, z+2/3'
'-x+y+1/3, -x+2/3, z+2/3'
'-x, -y, -z'
'y, -x+y, -z'
'x-y, x, -z'
'-x+2/3, -y+1/3, -z+1/3'
'y+2/3, -x+y+1/3, -z+1/3'
'x-y+2/3, x+1/3, -z+1/3'
'-x+1/3, -y+2/3, -z+2/3'
'y+1/3, -x+y+2/3, -z+2/3'
'x-y+1/3, x+2/3, -z+2/3'

loop_
_atom_site_label
_atom_site_type_symbol
_atom_site_fract_x
_atom_site_fract_y
_atom_site_fract_z
_atom_site_U_iso_or_equiv
_atom_site_adp_type
_atom_site_occupancy
_atom_site_symmetry_multiplicity
_atom_site_calc_flag
Ni1 Ni 0.532658(13) 0.099214(13) 0.63912(2) 0.02399(10) Uani 1 1 d
S14 S 0.52418(3) 0.17031(3) 0.54234(6) 0.03378(16) Uani 1 1 d
S1 S 0.43191(3) 0.05385(3) 0.66324(6) 0.03877(17) Uani 1 1 d
O16 O 0.50299(10) 0.14954(10) 0.41665(19) 0.0536(5) Uani 1 1 d
O15 O 0.49306(11) 0.19998(10) 0.6037(2) 0.0626(6) Uani 1 1 d
N10 N 0.62625(9) 0.15115(9) 0.61767(18) 0.0302(4) Uani 1 1 d
N5 N 0.53214(10) 0.02648(9) 0.72282(18) 0.0312(4) Uani 1 1 d
C12 C 0.64155(13) 0.19640(14) 0.5127(3) 0.0414(6) Uani 1 1 d
C4 C 0.46899(14) -0.03077(12) 0.7033(3) 0.0429(6) Uani 1 1 d
C3 C 0.41717(14) -0.01838(13) 0.7373(3) 0.0439(7) Uani 1 1 d
C7 C 0.57943(15) 0.00993(14) 0.6773(3) 0.0425(6) Uani 1 1 d
C6 C 0.54150(17) 0.03991(16) 0.8567(2) 0.0435(7) Uani 1 1 d
C8 C 0.64645(15) 0.06334(16) 0.6770(3) 0.0485(7) Uani 1 1 d
C9 C 0.65871(13) 0.11517(15) 0.5885(3) 0.0425(6) Uani 1 1 d
C11 C 0.65418(14) 0.18830(15) 0.7319(3) 0.0442(7) Uani 1 1 d
C13 C 0.60554(14) 0.23043(13) 0.5244(3) 0.0464(7) Uani 1 1 d
H6A H 0.5842(17) 0.0755(16) 0.873(3) 0.058(10) Uiso 1 1 d
H12A H 0.6274(14) 0.1697(14) 0.438(3) 0.046(8) Uiso 1 1 d
H4A H 0.4679(15) -0.0646(16) 0.751(3) 0.056(9) Uiso 1 1 d
H4B H 0.4663(13) -0.0424(14) 0.616(3) 0.041(8) Uiso 1 1 d
H6C H 0.5127(16) 0.0514(15) 0.883(3) 0.052(9) Uiso 1 1 d
H6B H 0.5328(14) 0.0020(15) 0.899(3) 0.050(9) Uiso 1 1 d
H8A H 0.6605(14) 0.0807(14) 0.759(3) 0.045(8) Uiso 1 1 d
H11A H 0.6991(18) 0.2180(18) 0.714(3) 0.071(11) Uiso 1 1 d
H9B H 0.6451(13) 0.0981(13) 0.509(3) 0.039(7) Uiso 1 1 d
H11B H 0.6323(16) 0.2066(16) 0.754(3) 0.055(10) Uiso 1 1 d
H8B H 0.6704(14) 0.0461(14) 0.651(3) 0.044(8) Uiso 1 1 d
H12B H 0.6860(16) 0.2238(16) 0.509(3) 0.058(9) Uiso 1 1 d
H9A H 0.7042(16) 0.1466(15) 0.584(3) 0.053(9) Uiso 1 1 d
H11C H 0.6521(15) 0.1600(16) 0.797(3) 0.055(9) Uiso 1 1 d
H3A H 0.3791(16) -0.0517(15) 0.708(3) 0.053(9) Uiso 1 1 d
H7A H 0.5662(13) -0.0063(12) 0.594(3) 0.033(7) Uiso 1 1 d
H7B H 0.5737(15) -0.0248(15) 0.726(3) 0.051(8) Uiso 1 1 d
H13A H 0.6065(15) 0.2508(16) 0.448(3) 0.054(9) Uiso 1 1 d
H3B H 0.4155(15) -0.0131(15) 0.826(3) 0.053(9) Uiso 1 1 d
H13B H 0.6155(15) 0.2559(16) 0.598(3) 0.057(9) Uiso 1 1 d

loop_
_atom_site_aniso_label
_atom_site_aniso_U_11
_atom_site_aniso_U_22
_atom_site_aniso_U_33
_atom_site_aniso_U_23
_atom_site_aniso_U_13
_atom_site_aniso_U_12
Ni1 0.02334(16) 0.02332(16) 0.02578(16) 0.00109(11) 0.00121(11) 0.01202(12)
S14 0.0336(3) 0.0294(3) 0.0410(4) 0.0079(3) 0.0045(3) 0.0177(3)
S1 0.0263(3) 0.0373(4) 0.0500(4) 0.0092(3) 0.0060(3) 0.0140(3)
O16 0.0536(12) 0.0552(13) 0.0440(11) 0.0101(9) -0.0093(9) 0.0213(11)
O15 0.0730(15) 0.0465(12) 0.0859(17) 0.0165(11) 0.0310(13) 0.0431(12)
N10 0.0257(10) 0.0340(11) 0.0296(10) -0.0022(8) 0.0010(8) 0.0138(9)
N5 0.0374(11) 0.0309(11) 0.0290(10) -0.0004(8) 0.0011(8) 0.0198(9)
C12 0.0293(14) 0.0416(15) 0.0429(15) 0.0114(13) 0.0094(11) 0.0100(12)
C4 0.0494(17) 0.0257(13) 0.0501(17) 0.0036(12) 0.0029(13) 0.0162(12)
C3 0.0376(15) 0.0309(14) 0.0490(17) 0.0055(12) 0.0067(13) 0.0066(12)
C7 0.0546(17) 0.0440(16) 0.0453(16) 0.0013(13) 0.0019(13) 0.0368(15)
C6 0.0590(19) 0.0497(18) 0.0286(13) 0.0055(12) 0.0018(13) 0.0324(17)
C8 0.0463(17) 0.064(2) 0.0544(18) -0.0051(15) -0.0048(14) 0.0417(16)
C9 0.0324(14) 0.0550(18) 0.0462(16) -0.0030(14) 0.0051(12) 0.0265(14)
C11 0.0348(15) 0.0455(17) 0.0427(16) -0.0115(13) -0.0043(12) 0.0129(14)
C13 0.0405(16) 0.0323(14) 0.0577(19) 0.0125(14) 0.0048(14) 0.0116(12)

loop_
_atom_type_symbol
_atom_type_description
_atom_type_scat_dispersion_real
_atom_type_scat_dispersion_imag
_atom_type_scat_source
C C 0.0033 0.0016 'International Tables Vol C Tables 4.2.6.8 and 6.1.1.4'
H H 0.0000 0.0000 'International Tables Vol C Tables 4.2.6.8 and 6.1.1.4'
N N 0.0061 0.0033 'International Tables Vol C Tables 4.2.6.8 and 6.1.1.4'
O O 0.0106 0.0060 'International Tables Vol C Tables 4.2.6.8 and 6.1.1.4'
S S 0.1246 0.1234 'International Tables Vol C Tables 4.2.6.8 and 6.1.1.4'
Ni Ni 0.3393 1.1124 'International Tables Vol C Tables 4.2.6.8 and 6.1.1.4'

loop_
_geom_angle_atom_site_label_1
_geom_angle_atom_site_label_2
_geom_angle_atom_site_label_3
_geom_angle
N5 Ni1 N10 96.58(8)
N5 Ni1 S14 174.25(6)
N10 Ni1 S14 88.38(6)
N5 Ni1 S1 89.40(6)
N10 Ni1 S1 173.13(6)
S14 Ni1 S1 85.83(3)
O15 S14 O16 114.89(15)
O15 S14 C13 106.49(15)
O16 S14 C13 103.78(15)
O15 S14 Ni1 118.11(10)
O16 S14 Ni1 109.92(9)
C13 S14 Ni1 101.62(10)
C3 S1 Ni1 100.11(10)
C9 N10 C11 108.8(2)
C9 N10 C12 105.4(2)
C11 N10 C12 108.4(2)
C9 N10 Ni1 115.46(17)
C11 N10 Ni1 108.71(16)
C12 N10 Ni1 109.94(15)
C6 N5 C7 109.3(2)
C6 N5 C4 108.6(2)
C7 N5 C4 106.1(2)
C6 N5 Ni1 108.60(16)
C7 N5 Ni1 115.61(16)
C4 N5 Ni1 108.32(16)
C13 C12 N10 110.4(2)
C13 C12 H12A 109.3(17)
N10 C12 H12A 105.0(18)
C13 C12 H12B 113(2)
N10 C12 H12B 109(2)
H12A C12 H12B 110(3)
C3 C4 N5 111.1(2)
C3 C4 H4A 112.2(19)
N5 C4 H4A 107.4(19)
C3 C4 H4B 110.9(17)
N5 C4 H4B 107.3(17)
H4A C4 H4B 108(2)
C4 C3 S1 108.34(19)
C4 C3 H3A 108(2)
S1 C3 H3A 109(2)
C4 C3 H3B 111.6(19)
S1 C3 H3B 108.1(19)
H3A C3 H3B 111(3)
N5 C7 C8 115.0(2)
N5 C7 H7A 105.9(15)
C8 C7 H7A 110.3(16)
N5 C7 H7B 105.6(19)
C8 C7 H7B 112.8(19)
H7A C7 H7B 107(2)
N5 C6 H6A 110.2(19)
N5 C6 H6C 109(2)
H6A C6 H6C 108(3)
N5 C6 H6B 108.8(18)
H6A C6 H6B 113(3)
H6C C6 H6B 108(3)
C9 C8 C7 114.1(2)
C9 C8 H8A 109.9(18)
C7 C8 H8A 111.8(18)
C9 C8 H8B 106.5(19)
C7 C8 H8B 105.6(19)
H8A C8 H8B 109(3)
N10 C9 C8 115.1(2)
N10 C9 H9B 106.4(17)
C8 C9 H9B 109.7(17)
N10 C9 H9A 106.1(18)
C8 C9 H9A 111.3(18)
H9B C9 H9A 108(2)
N10 C11 H11A 106(2)
N10 C11 H11B 109(2)
H11A C11 H11B 114(3)
N10 C11 H11C 109.1(19)
H11A C11 H11C 108(3)
H11B C11 H11C 109(3)
C12 C13 S14 105.9(2)
C12 C13 H13A 110.3(19)
S14 C13 H13A 104.3(19)
C12 C13 H13B 114(2)
S14 C13 H13B 104.8(19)
H13A C13 H13B 117(3)

loop_
_geom_bond_atom_site_label_1
_geom_bond_atom_site_label_2
_geom_bond_distance
Ni1 N5 2.002(2)
Ni1 N10 2.009(2)
Ni1 S14 2.1392(8)
Ni1 S1 2.1635(8)
S14 O15 1.457(2)
S14 O16 1.466(2)
S14 C13 1.807(3)
S1 C3 1.814(3)
N10 C9 1.491(3)
N10 C11 1.495(3)
N10 C12 1.508(3)
N5 C6 1.491(3)
N5 C7 1.495(3)
N5 C4 1.500(3)
C12 C13 1.496(4)
C12 H12A 0.99(3)
C12 H12B 0.96(3)
C4 C3 1.496(4)
C4 H4A 0.97(3)
C4 H4B 0.99(3)
C3 H3A 0.94(3)
C3 H3B 0.98(3)
C7 C8 1.508(5)
C7 H7A 0.98(3)
C7 H7B 0.96(3)
C6 H6A 0.99(4)
C6 H6C 0.93(3)
C6 H6B 0.96(3)
C8 C9 1.504(4)
C8 H8A 0.98(3)
C8 H8B 0.93(3)
C9 H9B 0.95(3)
C9 H9A 0.99(3)
C11 H11A 0.99(4)
C11 H11B 0.89(3)
C11 H11C 0.98(3)
C13 H13A 0.97(3)
C13 H13B 0.97(3)
